data_1533813
loop_
_publ_author_name
'Suard, E.'
'Fauth, F.'
'Martin, C.'
'Maignan, A.'
'Keller, L.'
'Millange, F.'

_publ_section_title
;
 Role of the A-site cations on the magnetic structures and transport
 properties in the Nd0.7 Ba0.3-y Sry Mn O3 (0 <= y <= 0.2) perovskite
;
_journal_name_full 'Journal of Magnetism and Magnetic Materials'
_journal_page_first 221
_journal_page_last 233
_journal_volume 264
_journal_year 2003
_chemical_formula_sum 'Ba0.3 Mn Nd0.7 O3'
_chemical_name_systematic '(Nd0.7 Ba0.3) (Mn O3)'
_space_group_IT_number 74
_symmetry_space_group_name_Hall '-I 2b 2'
_symmetry_space_group_name_H-M 'I m m a'
_cell_angle_alpha 90
_cell_angle_beta 90
_cell_angle_gamma 90
_cell_formula_units_Z 4
_cell_length_a 5.4902
_cell_length_b 7.7618
_cell_length_c 5.5132
_cell_volume 234.939
_citation_journal_id_ASTM JMMMDC
_cod_data_source_file Suard_JMMMDC_2003_845.cif
_cod_data_source_block Ba0.3Mn1Nd0.7O3
_cod_original_cell_volume 234.9386
_cod_original_formula_sum 'Ba0.3 Mn1 Nd0.7 O3'
_cod_database_code 1533813

loop_
_symmetry_equiv_pos_as_xyz
x,y,z
-x,-y+1/2,z
x,-y,-z
-x,y+1/2,-z
-x,-y,-z
x,y-1/2,-z
-x,y,z
x,-y-1/2,z
x+1/2,y+1/2,z+1/2
-x+1/2,-y+1,z+1/2
x+1/2,-y+1/2,-z+1/2
-x+1/2,y+1,-z+1/2
-x+1/2,-y+1/2,-z+1/2
x+1/2,y,-z+1/2
-x+1/2,y+1/2,z+1/2
x+1/2,-y,z+1/2

loop_
_atom_site_label
_atom_site_type_symbol
_atom_site_fract_x
_atom_site_fract_y
_atom_site_fract_z
_atom_site_occupancy
_atom_site_U_iso_or_equiv
O2 O-2 0.25 0.5287 0.25 1 0.0
Nd1 Nd+3 0 0.25 -0.0016 0.7 0.0
Ba1 Ba+2 0 0.25 -0.0016 0.3 0.0
Mn1 Mn+3 0 0 0.5 1 0.0
O1 O-2 0 0.25 0.4462 1 0.0
